data_2223451
loop_
_publ_author_name
'Fu, Xue-qun'

_publ_section_title
;
 4-Ethoxyanilinium perchlorate
;
_journal_coeditor_code JH2099
_journal_issue 10
_journal_name_full 'Acta Crystallographica Section E'
_journal_page_first o2345
_journal_paper_doi 10.1107/S1600536809035041
_journal_volume 65
_journal_year 2009
_chemical_formula_iupac 'C8 H12 N O +, Cl O4 -'
_chemical_formula_moiety 'C8 H12 N O +, Cl O4 -'
_chemical_formula_sum 'C8 H12 Cl N O5'
_chemical_formula_weight 237.64
_chemical_name_systematic
;
4-Ethoxyanilinium perchlorate
;
_space_group_IT_number 14
_symmetry_cell_setting monoclinic
_symmetry_space_group_name_Hall '-P 2ybc'
_symmetry_space_group_name_H-M 'P 1 21/c 1'
_atom_sites_solution_hydrogens geom
_atom_sites_solution_primary direct
_atom_sites_solution_secondary difmap
_audit_creation_method SHELXL-97
_cell_angle_alpha 90.00
_cell_angle_beta 91.49(3)
_cell_angle_gamma 90.00
_cell_formula_units_Z 4
_cell_length_a 5.0663(10)
_cell_length_b 22.601(5)
_cell_length_c 9.2091(18)
_cell_measurement_reflns_used 4042
_cell_measurement_temperature 298(2)
_cell_measurement_theta_max 27.58
_cell_measurement_theta_min 3.495
_cell_volume 1054.1(4)
_computing_cell_refinement 'CrystalClear (Rigaku, 2005)'
_computing_data_collection 'CrystalClear (Rigaku, 2005)'
_computing_data_reduction 'CrystalClear (Rigaku, 2005)'
_computing_molecular_graphics 'SHELXTL (Sheldrick, 2008)'
_computing_publication_material 'PRPKAPPA (Ferguson, 1999)'
_computing_structure_refinement 'SHELXL97 (Sheldrick, 2008)'
_computing_structure_solution 'SHELXS97 (Sheldrick, 2008)'
_diffrn_ambient_temperature 298(2)
_diffrn_detector_area_resol_mean 13.6612
_diffrn_measured_fraction_theta_full 0.999
_diffrn_measured_fraction_theta_max 0.999
_diffrn_measurement_device_type 'Rigaku SCXmini'
_diffrn_measurement_method \w
_diffrn_radiation_monochromator graphite
_diffrn_radiation_source 'fine-focus sealed tube'
_diffrn_radiation_type MoK\a
_diffrn_radiation_wavelength 0.71073
_diffrn_reflns_av_R_equivalents 0.0546
_diffrn_reflns_av_sigmaI/netI 0.0505
_diffrn_reflns_limit_h_max 6
_diffrn_reflns_limit_h_min -6
_diffrn_reflns_limit_k_max 29
_diffrn_reflns_limit_k_min -29
_diffrn_reflns_limit_l_max 10
_diffrn_reflns_limit_l_min -11
_diffrn_reflns_number 9440
_diffrn_reflns_theta_full 27.48
_diffrn_reflns_theta_max 27.48
_diffrn_reflns_theta_min 3.49
_diffrn_standards_number 0
_exptl_absorpt_coefficient_mu 0.364
_exptl_absorpt_correction_T_max 0.93
_exptl_absorpt_correction_T_min 0.928
_exptl_absorpt_correction_type multi-scan
_exptl_absorpt_process_details '(CrystalClear; Rigaku, 2005)'
_exptl_crystal_colour Colourless
_exptl_crystal_density_diffrn 1.497
_exptl_crystal_density_method 'not measured'
_exptl_crystal_description Prism
_exptl_crystal_F_000 496
_exptl_crystal_size_max 0.2000
_exptl_crystal_size_mid 0.2000
_exptl_crystal_size_min 0.2000
_refine_diff_density_max 0.252
_refine_diff_density_min -0.471
_refine_ls_extinction_method none
_refine_ls_goodness_of_fit_ref 1.041
_refine_ls_hydrogen_treatment constr
_refine_ls_matrix_type full
_refine_ls_number_parameters 136
_refine_ls_number_reflns 2415
_refine_ls_number_restraints 0
_refine_ls_restrained_S_all 1.041
_refine_ls_R_factor_all 0.0775
_refine_ls_R_factor_gt 0.0537
_refine_ls_shift/su_max 0.000
_refine_ls_shift/su_mean 0.000
_refine_ls_structure_factor_coef Fsqd
_refine_ls_weighting_details 'calc w=1/[\s^2^(Fo^2^)+(0.0663P)^2^+0.3412P] where P=(Fo^2^+2Fc^2^)/3'
_refine_ls_weighting_scheme calc
_refine_ls_wR_factor_gt 0.1264
_refine_ls_wR_factor_ref 0.1379
_reflns_number_gt 1795
_reflns_number_total 2415
_reflns_threshold_expression I>2\s(I)
_cod_data_source_file jh2099.cif
_cod_data_source_block I
_cod_original_sg_symbol_H-M 'P 21/c'
_cod_database_code 2223451
_cod_database_fobs_code 2223451

loop_
_symmetry_equiv_pos_as_xyz
'x, y, z'
'-x, y+1/2, -z+1/2'
'-x, -y, -z'
'x, -y-1/2, z-1/2'

loop_
_atom_site_type_symbol
_atom_site_label
_atom_site_fract_x
_atom_site_fract_y
_atom_site_fract_z
_atom_site_U_iso_or_equiv
_atom_site_adp_type
_atom_site_calc_flag
_atom_site_refinement_flags
_atom_site_occupancy
_atom_site_disorder_assembly
_atom_site_disorder_group
Cl Cl1 -0.00925(11) 0.32367(2) 0.57673(6) 0.0340(2) Uani d . 1 . .
N N1 0.4143(4) 0.28041(9) 0.2574(2) 0.0385(5) Uani d . 1 . .
H H1A 0.5458 0.2568 0.2319 0.058 Uiso calc R 1 . .
H H1B 0.2657 0.2595 0.2616 0.058 Uiso calc R 1 . .
H H1F 0.4517 0.2961 0.3441 0.058 Uiso calc R 1 . .
O O5 0.2716(4) 0.31960(9) 0.5619(2) 0.0524(5) Uani d . 1 . .
C C7 0.5402(5) 0.33118(11) 0.0325(3) 0.0407(6) Uani d . 1 . .
H H7A 0.6706 0.3028 0.0205 0.049 Uiso calc R 1 . .
O O1 0.2682(4) 0.46533(8) -0.1381(2) 0.0491(5) Uani d . 1 . .
C C6 0.3806(5) 0.32820(10) 0.1488(3) 0.0343(5) Uani d . 1 . .
C C3 0.3145(5) 0.41839(11) -0.0489(3) 0.0379(6) Uani d . 1 . .
O O4 -0.0842(4) 0.28604(9) 0.6953(2) 0.0508(5) Uani d . 1 . .
C C8 0.5097(5) 0.37615(11) -0.0678(3) 0.0412(6) Uani d . 1 . .
H H8A 0.6187 0.3782 -0.1473 0.049 Uiso calc R 1 . .
O O3 -0.1320(4) 0.30237(11) 0.4463(2) 0.0690(7) Uani d . 1 . .
C C4 0.1528(5) 0.41445(12) 0.0693(3) 0.0481(7) Uani d . 1 . .
H H4B 0.0210 0.4425 0.0814 0.058 Uiso calc R 1 . .
C C5 0.1838(5) 0.36977(13) 0.1689(3) 0.0477(7) Uani d . 1 . .
H H5B 0.0749 0.3674 0.2485 0.057 Uiso calc R 1 . .
C C2 0.4325(7) 0.47354(13) -0.2604(3) 0.0537(8) Uani d . 1 . .
H H2A 0.4204 0.4397 -0.3249 0.064 Uiso calc R 1 . .
H H2B 0.6153 0.4786 -0.2289 0.064 Uiso calc R 1 . .
O O2 -0.0857(5) 0.38241(9) 0.6044(3) 0.0738(7) Uani d . 1 . .
C C1 0.3323(8) 0.52830(15) -0.3361(4) 0.0750(11) Uani d . 1 . .
H H1C 0.4367 0.5360 -0.4196 0.112 Uiso calc R 1 . .
H H1D 0.3447 0.5613 -0.2707 0.112 Uiso calc R 1 . .
H H1E 0.1513 0.5226 -0.3664 0.112 Uiso calc R 1 . .

loop_
_atom_site_aniso_label
_atom_site_aniso_U_11
_atom_site_aniso_U_22
_atom_site_aniso_U_33
_atom_site_aniso_U_12
_atom_site_aniso_U_13
_atom_site_aniso_U_23
Cl1 0.0336(4) 0.0366(3) 0.0317(4) -0.0012(2) 0.0009(2) 0.0012(2)
N1 0.0387(13) 0.0395(12) 0.0367(12) -0.0015(9) -0.0069(9) 0.0010(9)
O5 0.0312(11) 0.0653(13) 0.0610(14) -0.0010(8) 0.0053(9) 0.0067(10)
C7 0.0417(15) 0.0362(14) 0.0441(15) 0.0104(11) 0.0001(12) -0.0050(11)
O1 0.0579(13) 0.0459(11) 0.0442(12) 0.0144(9) 0.0143(9) 0.0122(8)
C6 0.0343(14) 0.0338(12) 0.0344(14) -0.0023(10) -0.0052(10) 0.0007(10)
C3 0.0384(15) 0.0376(13) 0.0379(15) 0.0027(10) 0.0016(11) 0.0014(10)
O4 0.0505(13) 0.0586(12) 0.0437(11) -0.0009(9) 0.0078(9) 0.0163(9)
C8 0.0474(17) 0.0410(14) 0.0357(15) 0.0051(11) 0.0103(12) -0.0004(11)
O3 0.0636(16) 0.1054(19) 0.0375(12) -0.0328(13) -0.0096(10) -0.0041(11)
C4 0.0420(17) 0.0505(16) 0.0523(18) 0.0139(12) 0.0129(13) 0.0090(13)
C5 0.0413(17) 0.0547(17) 0.0477(17) 0.0079(12) 0.0135(13) 0.0097(13)
C2 0.074(2) 0.0434(16) 0.0442(17) 0.0078(13) 0.0200(15) 0.0042(12)
O2 0.0894(18) 0.0380(12) 0.0948(18) 0.0172(11) 0.0180(14) 0.0021(11)
C1 0.113(3) 0.059(2) 0.055(2) 0.0190(19) 0.026(2) 0.0138(16)

loop_
_atom_type_symbol
_atom_type_description
_atom_type_scat_dispersion_real
_atom_type_scat_dispersion_imag
_atom_type_scat_source
C C 0.0033 0.0016 'International Tables Vol C Tables 4.2.6.8 and 6.1.1.4'
H H 0.0000 0.0000 'International Tables Vol C Tables 4.2.6.8 and 6.1.1.4'
N N 0.0061 0.0033 'International Tables Vol C Tables 4.2.6.8 and 6.1.1.4'
O O 0.0106 0.0060 'International Tables Vol C Tables 4.2.6.8 and 6.1.1.4'
Cl Cl 0.1484 0.1585 'International Tables Vol C Tables 4.2.6.8 and 6.1.1.4'

loop_
_geom_angle_atom_site_label_1
_geom_angle_atom_site_label_2
_geom_angle_atom_site_label_3
_geom_angle_site_symmetry_1
_geom_angle_site_symmetry_3
_geom_angle
_geom_angle_publ_flag
O2 Cl1 O3 . . 110.83(16) ?
O2 Cl1 O5 . . 110.84(14) ?
O3 Cl1 O5 . . 108.09(13) ?
O2 Cl1 O4 . . 109.88(14) ?
O3 Cl1 O4 . . 108.77(13) ?
O5 Cl1 O4 . . 108.36(12) ?
C6 N1 H1A . . 109.5 ?
C6 N1 H1B . . 109.5 ?
H1A N1 H1B . . 109.5 ?
C6 N1 H1F . . 109.5 ?
H1A N1 H1F . . 109.5 ?
H1B N1 H1F . . 109.5 ?
C6 C7 C8 . . 120.3(2) ?
C6 C7 H7A . . 119.8 ?
C8 C7 H7A . . 119.8 ?
C3 O1 C2 . . 118.9(2) ?
C7 C6 C5 . . 121.1(2) ?
C7 C6 N1 . . 120.5(2) ?
C5 C6 N1 . . 118.4(2) ?
O1 C3 C4 . . 115.5(2) ?
O1 C3 C8 . . 125.0(2) ?
C4 C3 C8 . . 119.5(2) ?
C7 C8 C3 . . 119.4(2) ?
C7 C8 H8A . . 120.3 ?
C3 C8 H8A . . 120.3 ?
C5 C4 C3 . . 121.0(2) ?
C5 C4 H4B . . 119.5 ?
C3 C4 H4B . . 119.5 ?
C4 C5 C6 . . 118.7(3) ?
C4 C5 H5B . . 120.7 ?
C6 C5 H5B . . 120.7 ?
O1 C2 C1 . . 106.0(2) ?
O1 C2 H2A . . 110.5 ?
C1 C2 H2A . . 110.5 ?
O1 C2 H2B . . 110.5 ?
C1 C2 H2B . . 110.5 ?
H2A C2 H2B . . 108.7 ?
C2 C1 H1C . . 109.5 ?
C2 C1 H1D . . 109.5 ?
H1C C1 H1D . . 109.5 ?
C2 C1 H1E . . 109.5 ?
H1C C1 H1E . . 109.5 ?
H1D C1 H1E . . 109.5 ?

loop_
_geom_bond_atom_site_label_1
_geom_bond_atom_site_label_2
_geom_bond_site_symmetry_2
_geom_bond_distance
_geom_bond_publ_flag
Cl1 O2 . 1.408(2) ?
Cl1 O3 . 1.422(2) ?
Cl1 O5 . 1.4358(19) ?
Cl1 O4 . 1.4426(19) ?
N1 C6 . 1.479(3) ?
N1 H1A . 0.8900 ?
N1 H1B . 0.8900 ?
N1 H1F . 0.8900 ?
C7 C6 . 1.361(4) ?
C7 C8 . 1.379(4) ?
C7 H7A . 0.9300 ?
O1 C3 . 1.358(3) ?
O1 C2 . 1.430(3) ?
C6 C5 . 1.386(4) ?
C3 C4 . 1.382(4) ?
C3 C8 . 1.389(3) ?
C8 H8A . 0.9300 ?
C4 C5 . 1.371(4) ?
C4 H4B . 0.9300 ?
C5 H5B . 0.9300 ?
C2 C1 . 1.502(4) ?
C2 H2A . 0.9700 ?
C2 H2B . 0.9700 ?
C1 H1C . 0.9600 ?
C1 H1D . 0.9600 ?
C1 H1E . 0.9600 ?

loop_
_geom_hbond_atom_site_label_D
_geom_hbond_atom_site_label_H
_geom_hbond_atom_site_label_A
_geom_hbond_site_symmetry_A
_geom_hbond_distance_DH
_geom_hbond_distance_HA
_geom_hbond_distance_DA
_geom_hbond_angle_DHA
N1 H1A O4 4_665 0.89 2.14 3.019(3) 167.3
N1 H1B O4 4_565 0.89 2.13 2.981(3) 160.8
N1 H1B Cl1 4_565 0.89 2.87 3.567(2) 136.0
N1 H1F O3 1_655 0.89 2.29 2.889(3) 124.4
N1 H1F O5 . 0.89 2.29 3.046(3) 143.0

loop_
_geom_torsion_atom_site_label_1
_geom_torsion_atom_site_label_2
_geom_torsion_atom_site_label_3
_geom_torsion_atom_site_label_4
_geom_torsion_site_symmetry_1
_geom_torsion_site_symmetry_2
_geom_torsion_site_symmetry_3
_geom_torsion_site_symmetry_4
_geom_torsion
_geom_torsion_publ_flag
C8 C7 C6 C5 . . . . 0.4(4) ?
C8 C7 C6 N1 . . . . -179.4(2) ?
C2 O1 C3 C4 . . . . 178.1(3) ?
C2 O1 C3 C8 . . . . -1.1(4) ?
C6 C7 C8 C3 . . . . 0.0(4) ?
O1 C3 C8 C7 . . . . 178.6(2) ?
C4 C3 C8 C7 . . . . -0.5(4) ?
O1 C3 C4 C5 . . . . -178.6(2) ?
C8 C3 C4 C5 . . . . 0.6(4) ?
C3 C4 C5 C6 . . . . -0.2(4) ?
C7 C6 C5 C4 . . . . -0.3(4) ?
N1 C6 C5 C4 . . . . 179.5(2) ?
C3 O1 C2 C1 . . . . 179.9(3) ?

loop_
_cod_related_entry_id
_cod_related_entry_database
_cod_related_entry_code
1 ChemSpider 30655892
